data_7042069
loop_
_publ_author_name
'Rachuri, Yadagiri'
'Parmar, Bhavesh'
'Bisht, Kamal Kumar'
'Suresh, Eringathodi'

_publ_section_title
;
 Solvothermal self-assembly of Cd(2+) coordination polymers with
 supramolecular networks involving N-donor ligands and aromatic
 dicarboxylates: synthesis, crystal structure and photoluminescence
 studies.
;
_journal_issue 11
_journal_name_full 'Dalton transactions (Cambridge, England : 2003)'
_journal_page_first 3623
_journal_page_last 3630
_journal_paper_doi 10.1039/c7dt00042a
_journal_volume 46
_journal_year 2017
_chemical_formula_sum 'C26 H26 Cd N4 O8'
_chemical_formula_weight 634.91
_chemical_name_systematic
; 
 ? 
;
_space_group_IT_number 2
_symmetry_cell_setting triclinic
_symmetry_space_group_name_Hall '-P 1'
_symmetry_space_group_name_H-M 'P -1'
_atom_sites_solution_hydrogens geom
_atom_sites_solution_primary direct
_atom_sites_solution_secondary difmap
_audit_creation_method SHELXL-97
_audit_update_record
;
2017-02-08 deposited with the CCDC.
2017-02-14 downloaded from the CCDC.
;
_cell_angle_alpha 101.256(3)
_cell_angle_beta 90.381(3)
_cell_angle_gamma 108.064(3)
_cell_formula_units_Z 1
_cell_length_a 6.4254(11)
_cell_length_b 7.0163(12)
_cell_length_c 15.329(3)
_cell_measurement_reflns_used 1867
_cell_measurement_temperature 293(2)
_cell_measurement_theta_max 25.56
_cell_measurement_theta_min 2.67
_cell_volume 642.7(2)
_computing_cell_refinement 'BRUKER SMART'
_computing_data_collection 'BRUKER SMART'
_computing_data_reduction 'BRUKER SAINT'
_computing_molecular_graphics ORTEP
_computing_publication_material 'SHELXL-97 (Sheldrick, 1997)'
_computing_structure_refinement 'SHELXL-97 (Sheldrick, 1997)'
_computing_structure_solution 'SHELXS-97 (Sheldrick, 1990)'
_diffrn_ambient_temperature 293(2)
_diffrn_measured_fraction_theta_full 0.981
_diffrn_measured_fraction_theta_max 0.981
_diffrn_measurement_device_type 'BRUKER SMART APEX CCD DIFFRACTOMETER'
_diffrn_measurement_method 'OMEGA-PHI SCAN'
_diffrn_radiation_monochromator graphite
_diffrn_radiation_source 'fine-focus sealed tube'
_diffrn_radiation_type MoK\a
_diffrn_radiation_wavelength 0.71073
_diffrn_reflns_av_R_equivalents 0.0165
_diffrn_reflns_av_sigmaI/netI 0.0267
_diffrn_reflns_limit_h_max 8
_diffrn_reflns_limit_h_min -8
_diffrn_reflns_limit_k_max 8
_diffrn_reflns_limit_k_min -8
_diffrn_reflns_limit_l_max 19
_diffrn_reflns_limit_l_min -19
_diffrn_reflns_number 5347
_diffrn_reflns_theta_full 27.00
_diffrn_reflns_theta_max 27.00
_diffrn_reflns_theta_min 1.36
_exptl_absorpt_coefficient_mu 0.908
_exptl_absorpt_correction_T_max 0.9560
_exptl_absorpt_correction_T_min 0.8684
_exptl_absorpt_correction_type multi-scan
_exptl_absorpt_process_details 'BRUKER SADABS'
_exptl_crystal_colour YELLOW
_exptl_crystal_density_diffrn 1.640
_exptl_crystal_density_method 'not measured'
_exptl_crystal_description PLATES
_exptl_crystal_F_000 322
_exptl_crystal_size_max 0.16
_exptl_crystal_size_mid 0.14
_exptl_crystal_size_min 0.05
_refine_diff_density_max 0.527
_refine_diff_density_min -0.419
_refine_diff_density_rms 0.134
_refine_ls_extinction_method none
_refine_ls_goodness_of_fit_ref 1.171
_refine_ls_hydrogen_treatment mixed
_refine_ls_matrix_type full
_refine_ls_number_parameters 230
_refine_ls_number_reflns 2741
_refine_ls_number_restraints 0
_refine_ls_restrained_S_all 1.171
_refine_ls_R_factor_all 0.0284
_refine_ls_R_factor_gt 0.0266
_refine_ls_shift/su_max 0.000
_refine_ls_shift/su_mean 0.000
_refine_ls_structure_factor_coef Fsqd
_refine_ls_weighting_details 'calc w=1/[\s^2^(Fo^2^)+(0.0538P)^2^+0.0000P] where P=(Fo^2^+2Fc^2^)/3'
_refine_ls_weighting_scheme calc
_refine_ls_wR_factor_gt 0.0700
_refine_ls_wR_factor_ref 0.0801
_reflns_number_gt 2693
_reflns_number_total 2741
_reflns_threshold_expression >2sigma(I)
_cod_data_source_file c7dt00042a2.cif
_cod_data_source_block ycp342m
_cod_depositor_comments
;
The following automatic conversions were performed:

'_symmetry_cell_setting' value 'TRICLINIC' changed to 'triclinic'
according to
/usr/data/users/saulius/crontab/automatic-downloads/rss-feeds/RSC/lib/dictionaries/cif_core.dic
dictionary named 'cif_core.dic' version 2.4.2 from 2011-04-26.

'_exptl_absorpt_correction_type' value 'MULTI-SCAN' changed to
'multi-scan' according to
/usr/data/users/saulius/crontab/automatic-downloads/rss-feeds/RSC/lib/dictionaries/cif_core.dic
dictionary named 'cif_core.dic' version 2.4.2 from 2011-04-26.

Automatic conversion script
Id: cif_fix_values 4268 2015-11-12 08:31:59Z antanas 

 Adding full bibliography for 7042069--7042070.cif.
;
_cod_original_sg_symbol_H-M P-1
_cod_database_code 7042069

loop_
_symmetry_equiv_pos_as_xyz
'x, y, z'
'-x, -y, -z'

loop_
_atom_site_label
_atom_site_type_symbol
_atom_site_fract_x
_atom_site_fract_y
_atom_site_fract_z
_atom_site_U_iso_or_equiv
_atom_site_adp_type
_atom_site_occupancy
_atom_site_symmetry_multiplicity
_atom_site_calc_flag
_atom_site_refinement_flags
Cd1 Cd 0.5000 0.5000 0.0000 0.03375(10) Uani 1 2 d S
N1 N 0.6858(3) 0.6437(3) 0.13796(13) 0.0348(4) Uani 1 1 d .
N2 N 0.9255(4) 0.9491(3) 0.46237(14) 0.0439(5) Uani 1 1 d .
O1 O 0.3318(3) 0.7469(3) 0.03021(14) 0.0398(4) Uani 1 1 d .
O2 O 0.7489(4) 0.7254(4) -0.07227(15) 0.0504(5) Uani 1 1 d .
O3 O 0.4922(3) 0.0945(3) 0.16549(12) 0.0425(4) Uani 1 1 d .
O4 O 0.8289(3) 0.1941(3) 0.11917(12) 0.0461(4) Uani 1 1 d .
C1 C 0.6978(4) 0.1797(3) 0.17979(15) 0.0334(4) Uani 1 1 d .
C2 C 0.7883(4) 0.2699(3) 0.27454(14) 0.0317(4) Uani 1 1 d .
C3 C 0.6508(4) 0.2794(5) 0.34257(17) 0.0447(6) Uani 1 1 d .
C4 C 0.7303(4) 0.3666(5) 0.43010(18) 0.0474(6) Uani 1 1 d .
C5 C 0.9565(4) 0.4520(3) 0.45317(15) 0.0326(4) Uani 1 1 d .
C6 C 1.0934(4) 0.4391(4) 0.38425(17) 0.0427(6) Uani 1 1 d .
C7 C 1.0135(4) 0.3507(4) 0.29701(16) 0.0411(5) Uani 1 1 d .
C8 C 0.9057(4) 0.7215(4) 0.14746(17) 0.0440(6) Uani 1 1 d .
C9 C 1.0189(4) 0.8148(4) 0.22863(18) 0.0439(6) Uani 1 1 d .
C10 C 0.9070(4) 0.8323(3) 0.30501(15) 0.0355(5) Uani 1 1 d .
C11 C 0.6781(4) 0.7539(4) 0.29521(16) 0.0396(5) Uani 1 1 d .
C12 C 0.5769(4) 0.6631(4) 0.21217(16) 0.0388(5) Uani 1 1 d .
C13 C 1.0270(5) 0.9309(4) 0.39150(17) 0.0424(5) Uani 1 1 d .
H6 H 1.249(6) 0.488(5) 0.396(2) 0.056(9) Uiso 1 1 d .
H3 H 0.495(6) 0.214(6) 0.331(2) 0.061(10) Uiso 1 1 d .
H11 H 0.598(5) 0.766(5) 0.350(2) 0.044(8) Uiso 1 1 d .
H4 H 0.637(6) 0.377(5) 0.478(3) 0.065(10) Uiso 1 1 d .
H5 H 1.194(6) 0.982(5) 0.392(2) 0.056(9) Uiso 1 1 d .
H9 H 1.158(6) 0.861(5) 0.234(2) 0.048(8) Uiso 1 1 d .
H7 H 1.105(5) 0.340(5) 0.251(2) 0.045(8) Uiso 1 1 d .
H12 H 0.418(6) 0.621(5) 0.209(2) 0.051(9) Uiso 1 1 d .
H2D H 0.691(5) 0.784(5) -0.091(2) 0.044(9) Uiso 1 1 d .
H2C H 0.845(6) 0.736(5) -0.085(2) 0.043(10) Uiso 1 1 d .
H1C H 0.296(6) 0.772(5) -0.010(3) 0.050(10) Uiso 1 1 d .
H1D H 0.397(5) 0.838(5) 0.061(2) 0.043(9) Uiso 1 1 d .
H8 H 0.993(5) 0.706(5) 0.095(2) 0.049(8) Uiso 1 1 d .

loop_
_atom_site_aniso_label
_atom_site_aniso_U_11
_atom_site_aniso_U_22
_atom_site_aniso_U_33
_atom_site_aniso_U_23
_atom_site_aniso_U_13
_atom_site_aniso_U_12
Cd1 0.03148(14) 0.04360(15) 0.02255(13) 0.00132(9) -0.00127(8) 0.01021(10)
N1 0.0332(10) 0.0421(10) 0.0260(9) 0.0033(7) 0.0004(7) 0.0098(8)
N2 0.0544(13) 0.0417(10) 0.0269(10) -0.0013(8) -0.0100(9) 0.0081(10)
O1 0.0404(10) 0.0481(10) 0.0289(9) 0.0014(8) -0.0030(7) 0.0156(8)
O2 0.0332(11) 0.0667(13) 0.0579(13) 0.0277(10) 0.0086(9) 0.0163(10)
O3 0.0341(9) 0.0526(10) 0.0338(9) 0.0039(7) -0.0040(7) 0.0071(7)
O4 0.0353(9) 0.0715(12) 0.0294(9) 0.0070(8) -0.0002(7) 0.0162(8)
C1 0.0335(11) 0.0383(11) 0.0282(11) 0.0058(8) -0.0025(8) 0.0116(9)
C2 0.0341(11) 0.0317(10) 0.0274(11) 0.0039(8) -0.0027(8) 0.0090(9)
C3 0.0316(12) 0.0605(15) 0.0335(13) -0.0017(11) -0.0011(9) 0.0095(11)
C4 0.0335(12) 0.0696(17) 0.0303(12) -0.0032(11) 0.0006(9) 0.0121(11)
C5 0.0347(11) 0.0319(10) 0.0291(11) 0.0040(8) -0.0017(9) 0.0092(9)
C6 0.0306(12) 0.0548(14) 0.0331(12) 0.0042(10) -0.0021(9) 0.0029(10)
C7 0.0345(12) 0.0541(14) 0.0274(11) 0.0035(10) 0.0015(9) 0.0066(10)
C8 0.0349(12) 0.0618(15) 0.0295(12) 0.0032(11) 0.0025(9) 0.0111(11)
C9 0.0332(13) 0.0556(15) 0.0349(13) 0.0020(11) -0.0014(9) 0.0071(11)
C10 0.0412(12) 0.0342(10) 0.0271(11) 0.0029(8) -0.0036(9) 0.0086(9)
C11 0.0431(13) 0.0438(12) 0.0269(11) 0.0031(9) 0.0048(9) 0.0091(10)
C12 0.0328(12) 0.0477(13) 0.0302(12) 0.0011(9) 0.0006(9) 0.0091(10)
C13 0.0498(15) 0.0409(12) 0.0300(12) 0.0019(9) -0.0059(10) 0.0087(11)

loop_
_atom_type_symbol
_atom_type_description
_atom_type_scat_dispersion_real
_atom_type_scat_dispersion_imag
_atom_type_scat_source
Cd Cd -0.8075 1.2024 'International Tables Vol C Tables 4.2.6.8 and 6.1.1.4'
C C 0.0033 0.0016 'International Tables Vol C Tables 4.2.6.8 and 6.1.1.4'
N N 0.0061 0.0033 'International Tables Vol C Tables 4.2.6.8 and 6.1.1.4'
O O 0.0106 0.0060 'International Tables Vol C Tables 4.2.6.8 and 6.1.1.4'
H H 0.0000 0.0000 'International Tables Vol C Tables 4.2.6.8 and 6.1.1.4'

loop_
_geom_angle_atom_site_label_1
_geom_angle_atom_site_label_2
_geom_angle_atom_site_label_3
_geom_angle
_geom_angle_site_symmetry_1
_geom_angle_site_symmetry_3
O1 Cd1 O1 180.0 2_665 .
O1 Cd1 N1 93.68(7) 2_665 .
O1 Cd1 N1 86.32(7) . .
O1 Cd1 N1 86.32(7) 2_665 2_665
O1 Cd1 N1 93.68(7) . 2_665
N1 Cd1 N1 180.0 . 2_665
O1 Cd1 O2 94.17(8) 2_665 .
O1 Cd1 O2 85.83(8) . .
N1 Cd1 O2 93.99(8) . .
N1 Cd1 O2 86.01(8) 2_665 .
O1 Cd1 O2 85.83(8) 2_665 2_665
O1 Cd1 O2 94.17(8) . 2_665
N1 Cd1 O2 86.01(8) . 2_665
N1 Cd1 O2 93.99(8) 2_665 2_665
O2 Cd1 O2 180.0 . 2_665
C8 N1 C12 117.2(2) . .
C8 N1 Cd1 121.73(16) . .
C12 N1 Cd1 121.01(16) . .
C13 N2 N2 111.0(3) . 2_776
Cd1 O1 H1C 113(3) . .
Cd1 O1 H1D 113(3) . .
H1C O1 H1D 111(4) . .
Cd1 O2 H2D 108(3) . .
Cd1 O2 H2C 136(3) . .
H2D O2 H2C 114(4) . .
O4 C1 O3 123.7(2) . .
O4 C1 C2 118.5(2) . .
O3 C1 C2 117.8(2) . .
C3 C2 C7 117.4(2) . .
C3 C2 C1 120.9(2) . .
C7 C2 C1 121.6(2) . .
C2 C3 C4 122.0(2) . .
C2 C3 H3 120(2) . .
C4 C3 H3 118(2) . .
C3 C4 C5 121.0(2) . .
C3 C4 H4 123(2) . .
C5 C4 H4 116(2) . .
C6 C5 C4 116.4(2) . .
C6 C5 C5 122.1(3) . 2_766
C4 C5 C5 121.5(3) . 2_766
C7 C6 C5 122.4(2) . .
C7 C6 H6 117(2) . .
C5 C6 H6 121(2) . .
C6 C7 C2 120.7(2) . .
C6 C7 H7 122(2) . .
C2 C7 H7 117(2) . .
N1 C8 C9 122.6(2) . .
N1 C8 H8 120.0(19) . .
C9 C8 H8 117.3(19) . .
C8 C9 C10 120.2(2) . .
C8 C9 H9 122(2) . .
C10 C9 H9 118(2) . .
C9 C10 C11 117.3(2) . .
C9 C10 C13 120.3(2) . .
C11 C10 C13 122.3(2) . .
C12 C11 C10 119.1(2) . .
C12 C11 H11 123.6(19) . .
C10 C11 H11 117.2(19) . .
N1 C12 C11 123.6(2) . .
N1 C12 H12 121(2) . .
C11 C12 H12 115(2) . .
N2 C13 C10 120.9(3) . .
N2 C13 H5 123(2) . .
C10 C13 H5 116(2) . .

loop_
_geom_bond_atom_site_label_1
_geom_bond_atom_site_label_2
_geom_bond_distance
_geom_bond_site_symmetry_2
Cd1 O1 2.2885(19) 2_665
Cd1 O1 2.2886(19) .
Cd1 N1 2.303(2) .
Cd1 N1 2.303(2) 2_665
Cd1 O2 2.329(2) .
Cd1 O2 2.329(2) 2_665
N1 C8 1.343(3) .
N1 C12 1.346(3) .
N2 C13 1.276(4) .
N2 N2 1.413(4) 2_776
O1 H1C 0.72(4) .
O1 H1D 0.72(3) .
O2 H2D 0.73(4) .
O2 H2C 0.63(4) .
O3 C1 1.267(3) .
O4 C1 1.256(3) .
C1 C2 1.500(3) .
C2 C3 1.376(3) .
C2 C7 1.393(3) .
C3 C4 1.383(4) .
C3 H3 0.96(4) .
C4 C5 1.402(3) .
C4 H4 0.96(4) .
C5 C6 1.387(3) .
C5 C5 1.485(4) 2_766
C6 C7 1.381(3) .
C6 H6 0.95(4) .
C7 H7 0.92(3) .
C8 C9 1.371(4) .
C8 H8 0.99(3) .
C9 C10 1.383(4) .
C9 H9 0.85(4) .
C10 C11 1.397(4) .
C10 C13 1.459(3) .
C11 C12 1.365(3) .
C11 H11 1.00(3) .
C12 H12 0.97(3) .
C13 H5 1.02(4) .
